data_7006712
loop_
_publ_author_name
'Brewer, Cynthia'
'Brewer, Greg'
'Butcher, Ray J.'
'Carpenter, Everett E.'
'Cuenca, Luciann'
'Noll, Bruce C.'
'Scheidt, W. Robert'
'Viragh, Carol'
'Zavalij, Peter Y.'
'Zielaski, Daniel'

_publ_section_title
;
 Synthesis and characterization of manganese(II) and iron(III) d5
 tripodal imidazole complexes. Effect of oxidation state, protonation
 state and ligand conformation on coordination number and spin state.
;
_journal_issue 8
_journal_name_full 'Dalton transactions (Cambridge, England : 2003)'
_journal_page_first 1009
_journal_page_last 1019
_journal_paper_doi 10.1039/b513282g
_journal_year 2006
_chemical_formula_moiety 'C21 H30 Mn N10, 2(Cl O4), C2 H6 O, H2 O'
_chemical_formula_sum 'C23 H38 Cl2 Mn N10 O10'
_chemical_formula_weight 740.47
_chemical_name_systematic
;
?
;
_space_group_IT_number 14
_symmetry_cell_setting monoclinic
_symmetry_space_group_name_Hall '-P 2ybc'
_symmetry_space_group_name_H-M 'P 1 21/c 1'
_atom_sites_solution_hydrogens geom
_atom_sites_solution_primary direct
_atom_sites_solution_secondary difmap
_audit_creation_method SHELXL-97
_cell_angle_alpha 90.00
_cell_angle_beta 104.119(1)
_cell_angle_gamma 90.00
_cell_formula_units_Z 4
_cell_length_a 16.6695(4)
_cell_length_b 15.4756(4)
_cell_length_c 12.9951(3)
_cell_measurement_reflns_used 8072
_cell_measurement_temperature 173(2)
_cell_measurement_theta_max 27.500
_cell_measurement_theta_min 2.222
_cell_volume 3251.08(14)
_computing_cell_refinement 'Bruker SMART'
_computing_data_collection 'Bruker SMART'
_computing_data_reduction 'Bruker SAINT'
_computing_molecular_graphics 'Bruker SHELXTL'
_computing_publication_material 'Bruker SHELXTL'
_computing_structure_refinement 'SHELXL-97 (Sheldrick, 1997)'
_computing_structure_solution 'SHELXS-97 (Sheldrick, 1990)'
_diffrn_ambient_temperature 173(2)
_diffrn_detector 'CCD area detector'
_diffrn_detector_type 'Bruker Smart1000'
_diffrn_measured_fraction_theta_full 0.999
_diffrn_measured_fraction_theta_max 0.999
_diffrn_measurement_device_type 'CCD area detector'
_diffrn_measurement_method 'phi and omega scans'
_diffrn_radiation_monochromator graphite
_diffrn_radiation_source 'fine-focus sealed tube'
_diffrn_radiation_type MoK\a
_diffrn_radiation_wavelength 0.71073
_diffrn_reflns_av_R_equivalents 0.0194
_diffrn_reflns_av_sigmaI/netI 0.0097
_diffrn_reflns_limit_h_max 21
_diffrn_reflns_limit_h_min -21
_diffrn_reflns_limit_k_max 20
_diffrn_reflns_limit_k_min -20
_diffrn_reflns_limit_l_max 16
_diffrn_reflns_limit_l_min -16
_diffrn_reflns_number 61025
_diffrn_reflns_theta_full 27.50
_diffrn_reflns_theta_max 27.50
_diffrn_reflns_theta_min 2.08
_diffrn_source_current 40
_diffrn_source_voltage 50
_diffrn_standards_decay_% 0
_exptl_absorpt_coefficient_mu 0.638
_exptl_absorpt_correction_T_max 0.8090
_exptl_absorpt_correction_T_min 0.7750
_exptl_absorpt_correction_type multi-scan
_exptl_absorpt_process_details 'SADABS (Sheldrick, 1996)'
_exptl_crystal_colour Yellow
_exptl_crystal_density_diffrn 1.513
_exptl_crystal_density_method 'not measured'
_exptl_crystal_description Hexagon
_exptl_crystal_F_000 1540
_exptl_crystal_id 'Brewer 1140'
_exptl_crystal_size_max 0.42
_exptl_crystal_size_mid 0.35
_exptl_crystal_size_min 0.35
_refine_diff_density_max 0.629
_refine_diff_density_min -0.652
_refine_diff_density_rms 0.052
_refine_ls_extinction_method none
_refine_ls_goodness_of_fit_ref 1.000
_refine_ls_hydrogen_treatment mixed
_refine_ls_matrix_type full
_refine_ls_number_parameters 496
_refine_ls_number_reflns 7462
_refine_ls_number_restraints 99
_refine_ls_restrained_S_all 1.074
_refine_ls_R_factor_all 0.0433
_refine_ls_R_factor_gt 0.0371
_refine_ls_shift/su_max 0.000
_refine_ls_shift/su_mean 0.000
_refine_ls_structure_factor_coef Fsqd
_refine_ls_weighting_details 'calc w=1/[\s^2^(Fo^2^)+(0.0150P)^2^+3.7150P] where P=(Fo^2^+2Fc^2^)/3'
_refine_ls_weighting_scheme calc
_refine_ls_wR_factor_gt 0.0761
_refine_ls_wR_factor_ref 0.0786
_reflns_number_gt 6586
_reflns_number_total 7462
_reflns_threshold_expression >2sigma(I)
_cod_data_source_file b513282g.txt
_cod_data_source_block 1140ff
_cod_depositor_comments
;
The following automatic conversions were performed:
'_symmetry_cell_setting' value 'Monoclinic' changed to 'monoclinic'
according to '/home/saulius/struct/CIF-dictionaries/cif_core.dic'
dictionary named 'cif_core.dic' version 2.4.1 from 2010-06-29.

Automatic conversion script
Id: cif_fix_enum 1527 2010-12-29 10:47:43Z saulius 
;
_cod_original_sg_symbol_H-M 'P 21/c'
_cod_database_code 7006712
_diffrn_measurement_total_frames-ccd 1868
_diffrn_measurement_frame_width-ccd 0.30
_diffrn_detector_distance-ccd 4.99
_diffrn_measurement_frame_time-ccd 15
_diffrn_measurement_total_time-ccd 12
_diffrn_measurement_frame_size-ccd 512

loop_
_symmetry_equiv_pos_as_xyz
'x, y, z'
'-x, y+1/2, -z+1/2'
'-x, -y, -z'
'x, -y-1/2, z-1/2'

loop_
_atom_site_label
_atom_site_type_symbol
_atom_site_fract_x
_atom_site_fract_y
_atom_site_fract_z
_atom_site_U_iso_or_equiv
_atom_site_adp_type
_atom_site_occupancy
_atom_site_symmetry_multiplicity
_atom_site_calc_flag
_atom_site_refinement_flags
_atom_site_disorder_assembly
_atom_site_disorder_group
Mn1 Mn 0.265696(18) 0.460766(18) 0.44953(2) 0.03012(8) Uani 1 1 d . . .
C1 C 0.21240(13) 0.37315(13) 0.19073(14) 0.0357(4) Uani 1 1 d . . .
H1A H 0.1805 0.3312 0.1392 0.048(7) Uiso 1 1 calc R . .
H1B H 0.2585 0.3951 0.1622 0.030(5) Uiso 1 1 calc R . .
N1 N 0.24609(10) 0.32965(10) 0.29248(12) 0.0325(3) Uani 1 1 d . . .
C2 C 0.15642(13) 0.44812(12) 0.20395(15) 0.0350(4) Uani 1 1 d . . .
H2A H 0.1375 0.4794 0.1359 0.044(6) Uiso 1 1 calc R . .
H2B H 0.1072 0.4260 0.2254 0.040(6) Uiso 1 1 calc R . .
N2 N 0.20310(10) 0.50656(10) 0.28526(12) 0.0308(3) Uani 1 1 d . . .
C3 C 0.20866(12) 0.58668(12) 0.26492(15) 0.0318(4) Uani 1 1 d . . .
H3 H 0.1810 0.6095 0.1978 0.040(6) Uiso 1 1 calc R . .
N3 N 0.29945(10) 0.60613(10) 0.44159(12) 0.0325(3) Uani 1 1 d . . .
C4 C 0.25764(11) 0.64196(12) 0.34549(15) 0.0308(4) Uani 1 1 d . . .
N4 N 0.32425(10) 0.74592(11) 0.44229(14) 0.0371(4) Uani 1 1 d . . .
H4 H 0.3445 0.7968 0.4652 0.054(7) Uiso 1 1 calc R . .
C5 C 0.27303(12) 0.72895(13) 0.34509(16) 0.0355(4) Uani 1 1 d . . .
C6 C 0.33837(12) 0.67109(13) 0.49713(16) 0.0358(4) Uani 1 1 d . . .
H6 H 0.3722 0.6661 0.5672 0.045(6) Uiso 1 1 calc R . .
C7 C 0.24568(18) 0.79648(15) 0.2631(2) 0.0559(7) Uani 1 1 d . . .
H7A H 0.2141 0.7696 0.1973 0.080(10) Uiso 1 1 calc R . .
H7B H 0.2942 0.8259 0.2497 0.087(11) Uiso 1 1 calc R . .
H7C H 0.2107 0.8385 0.2880 0.083(10) Uiso 1 1 calc R . .
C11 C 0.32856(13) 0.29314(14) 0.30062(15) 0.0385(4) Uani 1 1 d . . .
H11A H 0.3313 0.2683 0.2313 0.046(6) Uiso 1 1 calc R . .
H11B H 0.3389 0.2460 0.3538 0.037(6) Uiso 1 1 calc R . .
C12 C 0.39477(13) 0.36239(15) 0.33309(15) 0.0408(5) Uani 1 1 d . . .
H12A H 0.4504 0.3363 0.3438 0.043(6) Uiso 1 1 calc R . .
H12B H 0.3883 0.4068 0.2769 0.044(6) Uiso 1 1 calc R . .
N12 N 0.38532(10) 0.40173(11) 0.43205(12) 0.0351(4) Uani 1 1 d . . .
C13 C 0.44163(13) 0.39008(14) 0.51675(15) 0.0368(4) Uani 1 1 d . . .
H13 H 0.4918 0.3620 0.5145 0.039(6) Uiso 1 1 calc R . .
N13 N 0.35290(10) 0.45821(11) 0.61699(12) 0.0349(4) Uani 1 1 d . . .
C14 C 0.42809(12) 0.42019(13) 0.61631(15) 0.0340(4) Uani 1 1 d . . .
N14 N 0.43056(11) 0.44967(12) 0.77976(13) 0.0435(4) Uani 1 1 d . . .
H14 H 0.4459 0.4549 0.8492 0.068(9) Uiso 1 1 calc R . .
C15 C 0.47681(13) 0.41432(14) 0.71724(16) 0.0386(4) Uani 1 1 d . . .
C16 C 0.35735(14) 0.47538(14) 0.71723(16) 0.0413(5) Uani 1 1 d . . .
H16 H 0.3146 0.5024 0.7425 0.045(6) Uiso 1 1 calc R . .
C17 C 0.56103(15) 0.3778(2) 0.7597(2) 0.0572(7) Uani 1 1 d . . .
H17A H 0.5784 0.3465 0.7032 0.095(11) Uiso 1 1 calc R . .
H17B H 0.5601 0.3381 0.8181 0.117(14) Uiso 1 1 calc R . .
H17C H 0.6001 0.4248 0.7858 0.139(16) Uiso 1 1 calc R . .
C21 C 0.18820(14) 0.26697(12) 0.31835(15) 0.0363(4) Uani 1 1 d . . .
H21A H 0.1979 0.2096 0.2898 0.039(6) Uiso 1 1 calc R . .
H21B H 0.1308 0.2847 0.2841 0.038(6) Uiso 1 1 calc R . .
C22 C 0.19834(14) 0.26012(12) 0.43817(15) 0.0358(4) Uani 1 1 d . . .
H22A H 0.1557 0.2211 0.4536 0.036(6) Uiso 1 1 calc R . .
H22B H 0.2535 0.2362 0.4723 0.040(6) Uiso 1 1 calc R . .
N22 N 0.18961(10) 0.34651(10) 0.47976(12) 0.0313(3) Uani 1 1 d . . .
C23 C 0.13624(12) 0.35981(12) 0.53381(14) 0.0316(4) Uani 1 1 d . . .
H23 H 0.1055 0.3134 0.5530 0.037(6) Uiso 1 1 calc R . .
N23 N 0.16513(10) 0.51289(10) 0.52492(12) 0.0326(3) Uani 1 1 d . . .
C24 C 0.12403(12) 0.44767(12) 0.56492(14) 0.0310(4) Uani 1 1 d . . .
N24 N 0.08495(11) 0.57028(11) 0.61828(14) 0.0391(4) Uani 1 1 d . . .
H24 H 0.0606 0.6100 0.6484 0.059(8) Uiso 1 1 calc R . .
C25 C 0.07429(12) 0.48270(13) 0.62409(15) 0.0354(4) Uani 1 1 d . . .
C26 C 0.13923(13) 0.58508(13) 0.55835(16) 0.0370(4) Uani 1 1 d . . .
H26 H 0.1565 0.6410 0.5424 0.044(6) Uiso 1 1 calc R . .
C27 C 0.01890(14) 0.44313(16) 0.68542(19) 0.0481(5) Uani 1 1 d . . .
H27A H 0.0382 0.4590 0.7604 0.068(8) Uiso 1 1 calc R . .
H27B H 0.0198 0.3801 0.6784 0.076(9) Uiso 1 1 calc R . .
H27C H -0.0377 0.4643 0.6578 0.079(10) Uiso 1 1 calc R . .
O51 O 0.33799(10) 0.57210(11) 0.96290(15) 0.0511(4) Uani 1 1 d D . .
H51 H 0.3754(15) 0.5370(17) 0.985(2) 0.084(11) Uiso 1 1 d D . .
C51 C 0.26899(17) 0.53897(19) 0.9921(2) 0.0603(7) Uani 1 1 d . . .
H51A H 0.2295 0.5866 0.9929 0.153(18) Uiso 1 1 calc R . .
H51B H 0.2866 0.5156 1.0650 0.116(14) Uiso 1 1 calc R . .
C52 C 0.2256(2) 0.46917(19) 0.9195(3) 0.0665(7) Uani 1 1 d . . .
H52A H 0.2122 0.4902 0.8462 0.143(17) Uiso 1 1 calc R . .
H52B H 0.1746 0.4531 0.9395 0.045(6) Uiso 1 1 calc R . .
H52C H 0.2618 0.4185 0.9256 0.16(2) Uiso 1 1 calc R . .
O61 O 0.01887(15) 0.71666(14) 0.68724(17) 0.0671(5) Uani 1 1 d D . .
H61 H 0.027(2) 0.728(2) 0.7507(10) 0.083(11) Uiso 1 1 d D . .
H62 H 0.023(2) 0.7596(15) 0.651(3) 0.096(13) Uiso 1 1 d D . .
Cl3 Cl 0.53334(3) 0.85416(3) 0.43155(4) 0.04311(12) Uani 0.50 1 d PDU A 1
O31 O 0.47081(11) 0.84049(13) 0.33713(13) 0.0639(5) Uani 0.50 1 d PDU A 1
O32 O 0.5083(3) 0.8057(2) 0.5158(3) 0.0457(11) Uani 0.50 1 d PDU A 1
O33 O 0.6150(2) 0.8359(3) 0.4331(4) 0.0640(13) Uani 0.50 1 d PDU A 1
O34 O 0.52880(19) 0.94591(16) 0.4686(2) 0.0418(7) Uani 0.50 1 d PDU A 1
Cl3A Cl 0.53334(3) 0.85416(3) 0.43155(4) 0.04311(12) Uani 0.50 1 d PDU B 2
O31A O 0.47081(11) 0.84049(13) 0.33713(13) 0.0639(5) Uani 0.50 1 d PDU B 2
O32A O 0.5664(3) 0.9374(2) 0.4142(3) 0.0696(11) Uani 0.50 1 d PDU B 2
O33A O 0.5088(4) 0.8416(3) 0.5240(3) 0.0648(15) Uani 0.50 1 d PDU B 2
O34A O 0.5981(3) 0.7920(3) 0.4225(5) 0.0784(17) Uani 0.50 1 d PDU B 2
Cl4 Cl 0.94771(4) 0.16511(4) 0.53344(5) 0.05627(16) Uani 1 1 d DU . .
O41 O 0.93796(13) 0.09298(14) 0.59746(19) 0.0877(7) Uani 1 1 d DU . .
O42 O 0.99098(16) 0.23214(15) 0.59907(15) 0.0936(8) Uani 1 1 d DU . .
O43 O 0.99379(18) 0.14177(16) 0.4577(2) 0.1041(9) Uani 1 1 d DU . .
O44 O 0.86922(13) 0.19625(14) 0.47678(18) 0.0818(7) Uani 1 1 d DU . .

loop_
_atom_site_aniso_label
_atom_site_aniso_U_11
_atom_site_aniso_U_22
_atom_site_aniso_U_33
_atom_site_aniso_U_23
_atom_site_aniso_U_13
_atom_site_aniso_U_12
Mn1 0.03658(16) 0.02871(14) 0.02522(14) 0.00317(11) 0.00786(11) 0.00220(11)
C1 0.0491(11) 0.0342(10) 0.0234(8) -0.0009(7) 0.0082(8) -0.0005(8)
N1 0.0439(9) 0.0306(8) 0.0245(7) 0.0015(6) 0.0110(7) 0.0026(7)
C2 0.0427(11) 0.0319(10) 0.0270(9) -0.0004(7) 0.0017(8) -0.0021(8)
N2 0.0367(8) 0.0288(8) 0.0260(7) 0.0003(6) 0.0060(6) -0.0003(6)
C3 0.0349(9) 0.0302(9) 0.0295(9) 0.0037(7) 0.0062(7) 0.0021(7)
N3 0.0355(8) 0.0310(8) 0.0300(8) 0.0028(6) 0.0061(6) -0.0012(6)
C4 0.0323(9) 0.0283(9) 0.0313(9) 0.0035(7) 0.0070(7) 0.0011(7)
N4 0.0381(9) 0.0296(8) 0.0413(9) -0.0011(7) 0.0053(7) -0.0047(7)
C5 0.0371(10) 0.0299(9) 0.0379(10) 0.0023(8) 0.0062(8) -0.0017(8)
C6 0.0339(10) 0.0371(10) 0.0344(10) 0.0013(8) 0.0045(8) -0.0018(8)
C7 0.0733(17) 0.0308(11) 0.0524(14) 0.0096(10) -0.0061(12) -0.0053(11)
C11 0.0505(12) 0.0390(11) 0.0282(9) -0.0023(8) 0.0138(8) 0.0089(9)
C12 0.0439(11) 0.0533(13) 0.0284(9) -0.0013(9) 0.0148(8) 0.0060(10)
N12 0.0399(9) 0.0398(9) 0.0270(8) -0.0008(7) 0.0110(7) 0.0025(7)
C13 0.0355(10) 0.0423(11) 0.0336(10) -0.0021(8) 0.0102(8) 0.0026(8)
N13 0.0406(9) 0.0359(9) 0.0275(8) 0.0004(6) 0.0068(7) 0.0075(7)
C14 0.0358(10) 0.0346(10) 0.0308(9) -0.0012(8) 0.0067(8) 0.0022(8)
N14 0.0480(10) 0.0534(11) 0.0256(8) -0.0085(8) 0.0022(7) 0.0049(9)
C15 0.0383(10) 0.0423(11) 0.0326(10) -0.0050(8) 0.0037(8) 0.0001(9)
C16 0.0471(12) 0.0439(11) 0.0320(10) -0.0054(9) 0.0081(9) 0.0093(9)
C17 0.0403(12) 0.0832(19) 0.0416(13) -0.0078(13) -0.0027(10) 0.0107(13)
C21 0.0527(12) 0.0271(9) 0.0312(9) -0.0031(7) 0.0142(9) -0.0014(8)
C22 0.0531(12) 0.0254(9) 0.0328(9) 0.0008(7) 0.0182(9) 0.0031(8)
N22 0.0431(9) 0.0262(7) 0.0260(7) 0.0007(6) 0.0112(6) 0.0023(6)
C23 0.0393(10) 0.0290(9) 0.0272(9) 0.0011(7) 0.0095(7) -0.0003(8)
N23 0.0383(9) 0.0289(8) 0.0302(8) -0.0018(6) 0.0076(7) 0.0010(7)
C24 0.0344(9) 0.0320(9) 0.0260(8) -0.0024(7) 0.0062(7) 0.0011(7)
N24 0.0377(9) 0.0373(9) 0.0412(9) -0.0133(7) 0.0074(7) 0.0046(7)
C25 0.0321(9) 0.0410(11) 0.0319(9) -0.0081(8) 0.0057(8) 0.0015(8)
C26 0.0412(11) 0.0314(10) 0.0358(10) -0.0053(8) 0.0044(8) 0.0021(8)
C27 0.0446(12) 0.0575(14) 0.0477(13) -0.0132(11) 0.0215(10) -0.0035(11)
O51 0.0437(9) 0.0400(9) 0.0678(11) 0.0110(8) 0.0101(8) 0.0045(7)
C51 0.0578(15) 0.0577(16) 0.0687(18) 0.0000(13) 0.0219(13) -0.0048(13)
C52 0.0709(19) 0.0534(16) 0.075(2) -0.0023(14) 0.0166(15) -0.0103(14)
O61 0.0952(15) 0.0596(12) 0.0542(12) -0.0030(10) 0.0334(11) 0.0250(11)
Cl3 0.0380(3) 0.0391(3) 0.0495(3) 0.0033(2) 0.0055(2) -0.0012(2)
O31 0.0630(11) 0.0819(13) 0.0427(9) -0.0092(9) 0.0050(8) -0.0153(10)
O32 0.053(2) 0.044(2) 0.042(2) -0.0046(17) 0.0148(17) 0.001(2)
O33 0.0379(18) 0.088(3) 0.070(3) 0.010(3) 0.0207(17) 0.005(2)
O34 0.0446(17) 0.0349(15) 0.0420(16) 0.0028(13) 0.0027(13) -0.0059(13)
Cl3A 0.0380(3) 0.0391(3) 0.0495(3) 0.0033(2) 0.0055(2) -0.0012(2)
O31A 0.0630(11) 0.0819(13) 0.0427(9) -0.0092(9) 0.0050(8) -0.0153(10)
O32A 0.076(3) 0.046(2) 0.078(3) -0.0019(19) 0.002(2) -0.0204(19)
O33A 0.067(3) 0.092(4) 0.040(2) -0.027(3) 0.0240(18) 0.007(3)
O34A 0.086(3) 0.076(3) 0.091(4) 0.035(3) 0.056(3) 0.039(3)
Cl4 0.0655(4) 0.0437(3) 0.0499(3) 0.0075(2) -0.0045(3) -0.0078(3)
O41 0.0754(14) 0.0655(13) 0.1103(18) 0.0430(13) 0.0001(13) -0.0131(11)
O42 0.128(2) 0.1001(17) 0.0481(11) -0.0062(11) 0.0135(12) -0.0736(16)
O43 0.144(2) 0.0768(16) 0.1030(19) 0.0045(14) 0.0527(18) 0.0284(16)
O44 0.0808(14) 0.0668(13) 0.0803(14) 0.0129(11) -0.0140(11) 0.0043(11)

loop_
_atom_type_symbol
_atom_type_description
_atom_type_scat_dispersion_real
_atom_type_scat_dispersion_imag
_atom_type_scat_source
C C 0.0033 0.0016 'International Tables Vol C Tables 4.2.6.8 and 6.1.1.4'
H H 0.0000 0.0000 'International Tables Vol C Tables 4.2.6.8 and 6.1.1.4'
N N 0.0061 0.0033 'International Tables Vol C Tables 4.2.6.8 and 6.1.1.4'
O O 0.0106 0.0060 'International Tables Vol C Tables 4.2.6.8 and 6.1.1.4'
Cl Cl 0.1484 0.1585 'International Tables Vol C Tables 4.2.6.8 and 6.1.1.4'
Mn Mn 0.3368 0.7283 'International Tables Vol C Tables 4.2.6.8 and 6.1.1.4'

loop_
_geom_angle_atom_site_label_1
_geom_angle_atom_site_label_2
_geom_angle_atom_site_label_3
_geom_angle
_geom_angle_site_symmetry_1
_geom_angle_site_symmetry_3
_geom_angle_publ_flag
N2 Mn1 N12 104.41(6) . . ?
N2 Mn1 N22 105.11(6) . . ?
N12 Mn1 N22 104.33(6) . . ?
N2 Mn1 N23 94.40(6) . . ?
N12 Mn1 N23 161.01(6) . . ?
N22 Mn1 N23 72.59(6) . . ?
N2 Mn1 N13 160.30(6) . . ?
N12 Mn1 N13 73.65(6) . . ?
N22 Mn1 N13 94.23(6) . . ?
N23 Mn1 N13 87.76(6) . . ?
N2 Mn1 N3 73.42(6) . . ?
N12 Mn1 N3 99.09(6) . . ?
N22 Mn1 N3 156.03(6) . . ?
N23 Mn1 N3 83.59(6) . . ?
N13 Mn1 N3 87.41(6) . . ?
N1 C1 C2 110.96(15) . . ?
N1 C1 H1A 109.4 . . ?
C2 C1 H1A 109.4 . . ?
N1 C1 H1B 109.4 . . ?
C2 C1 H1B 109.4 . . ?
H1A C1 H1B 108.0 . . ?
C21 N1 C11 112.78(16) . . ?
C21 N1 C1 112.46(16) . . ?
C11 N1 C1 112.80(15) . . ?
N2 C2 C1 108.64(16) . . ?
N2 C2 H2A 110.0 . . ?
C1 C2 H2A 110.0 . . ?
N2 C2 H2B 110.0 . . ?
C1 C2 H2B 110.0 . . ?
H2A C2 H2B 108.3 . . ?
C3 N2 C2 120.27(16) . . ?
C3 N2 Mn1 117.54(13) . . ?
C2 N2 Mn1 122.18(12) . . ?
N2 C3 C4 118.89(17) . . ?
N2 C3 H3 120.6 . . ?
C4 C3 H3 120.6 . . ?
C6 N3 C4 105.12(16) . . ?
C6 N3 Mn1 143.91(13) . . ?
C4 N3 Mn1 110.62(12) . . ?
C5 C4 N3 110.02(17) . . ?
C5 C4 C3 130.80(18) . . ?
N3 C4 C3 119.17(16) . . ?
C6 N4 C5 108.20(16) . . ?
C6 N4 H4 125.9 . . ?
C5 N4 H4 125.9 . . ?
N4 C5 C4 105.10(17) . . ?
N4 C5 C7 122.84(18) . . ?
C4 C5 C7 132.06(19) . . ?
N3 C6 N4 111.56(17) . . ?
N3 C6 H6 124.2 . . ?
N4 C6 H6 124.2 . . ?
C5 C7 H7A 109.5 . . ?
C5 C7 H7B 109.5 . . ?
H7A C7 H7B 109.5 . . ?
C5 C7 H7C 109.5 . . ?
H7A C7 H7C 109.5 . . ?
H7B C7 H7C 109.5 . . ?
N1 C11 C12 110.63(17) . . ?
N1 C11 H11A 109.5 . . ?
C12 C11 H11A 109.5 . . ?
N1 C11 H11B 109.5 . . ?
C12 C11 H11B 109.5 . . ?
H11A C11 H11B 108.1 . . ?
N12 C12 C11 108.05(16) . . ?
N12 C12 H12A 110.1 . . ?
C11 C12 H12A 110.1 . . ?
N12 C12 H12B 110.1 . . ?
C11 C12 H12B 110.1 . . ?
H12A C12 H12B 108.4 . . ?
C13 N12 C12 119.04(17) . . ?
C13 N12 Mn1 116.99(13) . . ?
C12 N12 Mn1 122.94(13) . . ?
N12 C13 C14 119.05(18) . . ?
N12 C13 H13 120.5 . . ?
C14 C13 H13 120.5 . . ?
C16 N13 C14 105.05(17) . . ?
C16 N13 Mn1 143.44(15) . . ?
C14 N13 Mn1 111.36(12) . . ?
C15 C14 N13 110.39(17) . . ?
C15 C14 C13 130.72(19) . . ?
N13 C14 C13 118.80(17) . . ?
C16 N14 C15 108.60(17) . . ?
C16 N14 H14 125.7 . . ?
C15 N14 H14 125.7 . . ?
N14 C15 C14 104.78(18) . . ?
N14 C15 C17 123.40(19) . . ?
C14 C15 C17 131.8(2) . . ?
N13 C16 N14 111.17(19) . . ?
N13 C16 H16 124.4 . . ?
N14 C16 H16 124.4 . . ?
C15 C17 H17A 109.5 . . ?
C15 C17 H17B 109.5 . . ?
H17A C17 H17B 109.5 . . ?
C15 C17 H17C 109.5 . . ?
H17A C17 H17C 109.5 . . ?
H17B C17 H17C 109.5 . . ?
N1 C21 C22 111.38(16) . . ?
N1 C21 H21A 109.4 . . ?
C22 C21 H21A 109.4 . . ?
N1 C21 H21B 109.4 . . ?
C22 C21 H21B 109.4 . . ?
H21A C21 H21B 108.0 . . ?
N22 C22 C21 108.47(15) . . ?
N22 C22 H22A 110.0 . . ?
C21 C22 H22A 110.0 . . ?
N22 C22 H22B 110.0 . . ?
C21 C22 H22B 110.0 . . ?
H22A C22 H22B 108.4 . . ?
C23 N22 C22 119.72(16) . . ?
C23 N22 Mn1 117.65(13) . . ?
C22 N22 Mn1 122.62(12) . . ?
N22 C23 C24 117.99(17) . . ?
N22 C23 H23 121.0 . . ?
C24 C23 H23 121.0 . . ?
C26 N23 C24 105.24(16) . . ?
C26 N23 Mn1 141.18(14) . . ?
C24 N23 Mn1 112.59(12) . . ?
C25 C24 N23 110.06(17) . . ?
C25 C24 C23 132.31(18) . . ?
N23 C24 C23 117.52(16) . . ?
C26 N24 C25 108.28(16) . . ?
C26 N24 H24 125.9 . . ?
C25 N24 H24 125.9 . . ?
N24 C25 C24 104.80(18) . . ?
N24 C25 C27 122.75(18) . . ?
C24 C25 C27 132.4(2) . . ?
N23 C26 N24 111.61(18) . . ?
N23 C26 H26 124.2 . . ?
N24 C26 H26 124.2 . . ?
C25 C27 H27A 109.5 . . ?
C25 C27 H27B 109.5 . . ?
H27A C27 H27B 109.5 . . ?
C25 C27 H27C 109.5 . . ?
H27A C27 H27C 109.5 . . ?
H27B C27 H27C 109.5 . . ?
C51 O51 H51 105(2) . . ?
O51 C51 C52 113.4(2) . . ?
O51 C51 H51A 108.9 . . ?
C52 C51 H51A 108.9 . . ?
O51 C51 H51B 108.9 . . ?
C52 C51 H51B 108.9 . . ?
H51A C51 H51B 107.7 . . ?
C51 C52 H52A 109.5 . . ?
C51 C52 H52B 109.5 . . ?
H52A C52 H52B 109.5 . . ?
C51 C52 H52C 109.5 . . ?
H52A C52 H52C 109.5 . . ?
H52B C52 H52C 109.5 . . ?
H61 O61 H62 113(3) . . ?
O33 Cl3 O31 119.6(2) . . ?
O33 Cl3 O32 110.0(3) . . ?
O31 Cl3 O32 106.6(2) . . ?
O33 Cl3 O34 108.3(2) . . ?
O31 Cl3 O34 109.46(14) . . ?
O32 Cl3 O34 101.39(19) . . ?
O44 Cl4 O42 109.37(15) . . ?
O44 Cl4 O41 110.28(14) . . ?
O42 Cl4 O41 109.55(13) . . ?
O44 Cl4 O43 108.04(16) . . ?
O42 Cl4 O43 108.48(16) . . ?
O41 Cl4 O43 111.07(15) . . ?

loop_
_geom_bond_atom_site_label_1
_geom_bond_atom_site_label_2
_geom_bond_distance
_geom_bond_site_symmetry_2
_geom_bond_publ_flag
Mn1 N2 2.2498(15) . ?
Mn1 N12 2.2547(17) . ?
Mn1 N22 2.2655(16) . ?
Mn1 N23 2.2851(16) . ?
Mn1 N13 2.3037(16) . ?
Mn1 N3 2.3272(16) . ?
C1 N1 1.468(2) . ?
C1 C2 1.525(3) . ?
C1 H1A 0.9900 . ?
C1 H1B 0.9900 . ?
N1 C21 1.464(2) . ?
N1 C11 1.466(3) . ?
C2 N2 1.462(2) . ?
C2 H2A 0.9900 . ?
C2 H2B 0.9900 . ?
N2 C3 1.276(2) . ?
C3 C4 1.441(3) . ?
C3 H3 0.9500 . ?
N3 C6 1.313(2) . ?
N3 C4 1.389(2) . ?
C4 C5 1.371(3) . ?
N4 C6 1.350(3) . ?
N4 C5 1.366(3) . ?
N4 H4 0.8800 . ?
C5 C7 1.483(3) . ?
C6 H6 0.9500 . ?
C7 H7A 0.9800 . ?
C7 H7B 0.9800 . ?
C7 H7C 0.9800 . ?
C11 C12 1.522(3) . ?
C11 H11A 0.9900 . ?
C11 H11B 0.9900 . ?
C12 N12 1.466(2) . ?
C12 H12A 0.9900 . ?
C12 H12B 0.9900 . ?
N12 C13 1.273(3) . ?
C13 C14 1.444(3) . ?
C13 H13 0.9500 . ?
N13 C16 1.314(2) . ?
N13 C14 1.387(2) . ?
C14 C15 1.367(3) . ?
N14 C16 1.351(3) . ?
N14 C15 1.363(3) . ?
N14 H14 0.8800 . ?
C15 C17 1.489(3) . ?
C16 H16 0.9500 . ?
C17 H17A 0.9800 . ?
C17 H17B 0.9800 . ?
C17 H17C 0.9800 . ?
C21 C22 1.528(3) . ?
C21 H21A 0.9900 . ?
C21 H21B 0.9900 . ?
C22 N22 1.463(2) . ?
C22 H22A 0.9900 . ?
C22 H22B 0.9900 . ?
N22 C23 1.277(2) . ?
C23 C24 1.447(3) . ?
C23 H23 0.9500 . ?
N23 C26 1.310(2) . ?
N23 C24 1.390(2) . ?
C24 C25 1.372(3) . ?
N24 C26 1.350(3) . ?
N24 C25 1.371(3) . ?
N24 H24 0.8800 . ?
C25 C27 1.491(3) . ?
C26 H26 0.9500 . ?
C27 H27A 0.9800 . ?
C27 H27B 0.9800 . ?
C27 H27C 0.9800 . ?
O51 C51 1.394(3) . ?
O51 H51 0.825(11) . ?
C51 C52 1.498(4) . ?
C51 H51A 0.9900 . ?
C51 H51B 0.9900 . ?
C52 H52A 0.9800 . ?
C52 H52B 0.9800 . ?
C52 H52C 0.9800 . ?
O61 H61 0.821(11) . ?
O61 H62 0.824(11) . ?
Cl3 O33 1.385(3) . ?
Cl3 O31 1.4187(16) . ?
Cl3 O32 1.469(3) . ?
Cl3 O34 1.507(3) . ?
Cl4 O44 1.4200(19) . ?
Cl4 O42 1.4225(19) . ?
Cl4 O41 1.4250(18) . ?
Cl4 O43 1.434(2) . ?

loop_
_geom_hbond_atom_site_label_D
_geom_hbond_atom_site_label_H
_geom_hbond_atom_site_label_A
_geom_hbond_distance_DH
_geom_hbond_distance_HA
_geom_hbond_distance_DA
_geom_hbond_angle_DHA
_geom_hbond_site_symmetry_A
N4 H4 O51 0.88 2.03 2.833(2) 151.0 4_575
N14 H14 O34 0.88 2.31 3.174(3) 169.4 2_646
N14 H14 O34 0.88 2.37 3.058(3) 135.0 4_576
N14 H14 O33A 0.88 2.40 3.010(5) 127.0 2_646
N14 H14 O32A 0.88 2.59 3.050(4) 113.6 4_576
N24 H24 O61 0.88 1.91 2.762(3) 163.9 .
O51 H51 O34 0.825(11) 2.105(11) 2.928(3) 176(3) 2_646
O51 H51 O32A 0.825(11) 2.101(18) 2.863(4) 154(3) 2_646
O61 H61 O42 0.821(11) 2.045(16) 2.832(3) 160(3) 2_656
O61 H61 Cl4 0.821(11) 2.90(2) 3.624(2) 149(3) 2_656
O61 H62 O43 0.824(11) 2.055(14) 2.864(3) 167(4) 3_666
O61 H62 Cl4 0.824(11) 2.82(2) 3.558(2) 151(3) 3_666
